data_7160076
loop_
_publ_author_name
'Jena, Chinmay K.'
'Sharma, Nagendra K.'

_publ_section_title
;
 Non-benzenoid <i>N</i>-aryl oxalamide: synthesis of troponyl-oxalamide
 peptides by Pd(II)-catalyzed C(sp<sup>3</sup>)-H functionalization of
 glycinamides.
;
_journal_issue 33
_journal_name_full 'Organic &amp; biomolecular chemistry'
_journal_page_first 6822
_journal_page_last 6832
_journal_paper_doi 10.1039/d4ob00800f
_journal_volume 22
_journal_year 2024
_chemical_formula_moiety 'C11 H11 N O4'
_chemical_formula_sum 'C11 H11 N O4'
_chemical_formula_weight 221.21
_space_group_crystal_system monoclinic
_space_group_IT_number 14
_space_group_name_Hall '-P 2ybc'
_space_group_name_H-M_alt 'P 1 21/c 1'
_atom_sites_solution_hydrogens geom
_atom_sites_solution_primary dual
_audit_creation_date 2023-06-29
_audit_creation_method
;
Olex2 1.5-alpha
(compiled 2023.03.06 svn.rbb2c1857 for OlexSys, GUI svn.r6748)
;
_audit_update_record
;
2024-01-29 deposited with the CCDC.	2024-07-29 downloaded from the CCDC.
;
_cell_angle_alpha 90
_cell_angle_beta 110.238(13)
_cell_angle_gamma 90
_cell_formula_units_Z 4
_cell_length_a 13.3680(14)
_cell_length_b 4.2874(5)
_cell_length_c 19.184(2)
_cell_measurement_reflns_used 3149
_cell_measurement_temperature 100.00(10)
_cell_measurement_theta_max 29.8720
_cell_measurement_theta_min 4.2220
_cell_volume 1031.6(2)
_computing_cell_refinement 'CrysAlisPro 1.171.42.52a (Rigaku OD, 2022)'
_computing_data_collection 'CrysAlisPro 1.171.42.52a (Rigaku OD, 2022)'
_computing_data_reduction 'CrysAlisPro 1.171.42.52a (Rigaku OD, 2022)'
_computing_molecular_graphics 'Olex2 1.5-alpha (Dolomanov et al., 2009)'
_computing_publication_material 'Olex2 1.5-alpha (Dolomanov et al., 2009)'
_computing_structure_refinement 'SHELXL 2018/3 (Sheldrick, 2015)'
_computing_structure_solution 'SHELXT 2018/2 (Sheldrick, 2018)'
_diffrn_ambient_environment N~2~
_diffrn_ambient_temperature 100.00(10)
_diffrn_detector 'Hybrid Pixel Array Detector'
_diffrn_detector_area_resol_mean 5.8140
_diffrn_detector_type 'Pilatus 200K'
_diffrn_measured_fraction_theta_full 0.976
_diffrn_measured_fraction_theta_max 0.789
_diffrn_measurement_details
;
List of Runs (angles in degrees, time in seconds):

  # Type    Start    End  Width  t~exp~   \w     \q     \k     \f   Frames
#--------------------------------------------------------------------------
  1  \w     -7.00  31.00   0.50   75.11    --    3.20 -84.00 -41.00   76
  2  \w    -14.00  11.00   0.50   75.11    --   -3.98 -84.00 -41.00   50
  3  \w    -19.00  21.00   0.50   75.11    --   -3.98  77.00 150.00   80
  4  \w    -42.00  -4.00   0.50   75.11    --   -3.98 -77.00-120.00   76
  5  \w    -14.00  31.00   0.50   75.11    --   -3.98 -99.00 -60.00   90
  6  \w    -24.00  18.00   0.50   75.11    --   -3.98  77.00-180.00   84
;
_diffrn_measurement_device 'four-circle diffractometer'
_diffrn_measurement_device_type 'SuperNova, Dual, Cu at home/near, Pilatus 200K'
_diffrn_measurement_method '\w scans'
_diffrn_orient_matrix_type 'CrysAlisPro convention (1999,Acta A55,543-557)'
_diffrn_orient_matrix_UB_11 -0.0283815000
_diffrn_orient_matrix_UB_12 -0.0840295000
_diffrn_orient_matrix_UB_13 -0.0327046000
_diffrn_orient_matrix_UB_21 0.0451387000
_diffrn_orient_matrix_UB_22 0.0066215000
_diffrn_orient_matrix_UB_23 -0.0113654000
_diffrn_orient_matrix_UB_31 0.0188433000
_diffrn_orient_matrix_UB_32 -0.1421660000
_diffrn_orient_matrix_UB_33 0.0188582000
_diffrn_radiation_monochromator mirror
_diffrn_radiation_probe x-ray
_diffrn_radiation_type 'Mo K\a'
_diffrn_radiation_wavelength 0.71073
_diffrn_reflns_av_R_equivalents 0.0549
_diffrn_reflns_av_unetI/netI 0.0757
_diffrn_reflns_Laue_measured_fraction_full 0.976
_diffrn_reflns_Laue_measured_fraction_max 0.789
_diffrn_reflns_limit_h_max 17
_diffrn_reflns_limit_h_min -17
_diffrn_reflns_limit_k_max 5
_diffrn_reflns_limit_k_min -5
_diffrn_reflns_limit_l_max 26
_diffrn_reflns_limit_l_min -21
_diffrn_reflns_number 6699
_diffrn_reflns_point_group_measured_fraction_full 0.976
_diffrn_reflns_point_group_measured_fraction_max 0.789
_diffrn_reflns_theta_full 25.242
_diffrn_reflns_theta_max 30.119
_diffrn_reflns_theta_min 3.248
_diffrn_source 'micro-focus sealed X-ray tube'
_diffrn_source_type 'SuperNova (Mo) X-ray Source'
_exptl_absorpt_coefficient_mu 0.110
_exptl_absorpt_correction_T_max 1.00000
_exptl_absorpt_correction_T_min 0.57555
_exptl_absorpt_correction_type multi-scan
_exptl_absorpt_process_details
;
CrysAlisPro 1.171.42.52a (Rigaku Oxford Diffraction, 2022)
Empirical absorption correction using spherical harmonics,
implemented in SCALE3 ABSPACK scaling algorithm.
;
_exptl_crystal_colour 'clear yellowish yellow'
_exptl_crystal_colour_lustre clear
_exptl_crystal_colour_modifier yellowish
_exptl_crystal_colour_primary yellow
_exptl_crystal_density_diffrn 1.424
_exptl_crystal_description block
_exptl_crystal_F_000 464
_exptl_crystal_size_max 0.01
_exptl_crystal_size_mid 0.01
_exptl_crystal_size_min 0.001
_refine_diff_density_max 0.439
_refine_diff_density_min -0.380
_refine_diff_density_rms 0.098
_refine_ls_extinction_method none
_refine_ls_goodness_of_fit_ref 1.008
_refine_ls_hydrogen_treatment constr
_refine_ls_matrix_type full
_refine_ls_number_parameters 146
_refine_ls_number_reflns 2388
_refine_ls_number_restraints 0
_refine_ls_restrained_S_all 1.008
_refine_ls_R_factor_all 0.1037
_refine_ls_R_factor_gt 0.0701
_refine_ls_shift/su_max 0.000
_refine_ls_shift/su_mean 0.000
_refine_ls_structure_factor_coef Fsqd
_refine_ls_weighting_details 'w=1/[\s^2^(Fo^2^)+(0.1301P)^2^] where P=(Fo^2^+2Fc^2^)/3'
_refine_ls_weighting_scheme calc
_refine_ls_wR_factor_gt 0.1816
_refine_ls_wR_factor_ref 0.2031
_reflns_Friedel_coverage 0.000
_reflns_number_gt 1632
_reflns_number_total 2388
_reflns_threshold_expression 'I > 2\s(I)'
_cod_data_source_file d4ob00800f2.cif
_cod_data_source_block nks-ckj-880_auto
_cod_depositor_comments 'Adding full bibliography for 7160076--7160081.cif.'
_cod_database_code 7160076
_shelx_shelxl_version_number 2018/3
_chemical_oxdiff_formula 'C H N O'
_shelx_space_group_comment
;
The symmetry employed for this shelxl refinement is uniquely defined
by the following loop, which should always be used as a source of
symmetry information in preference to the above space-group names.
They are only intended as comments.
;
_shelx_estimated_absorpt_t_max 1.000
_shelx_estimated_absorpt_t_min 0.999
_olex2_refinement_description
;
1. Fixed Uiso
 At 1.2 times of:
  All C(H) groups, All C(H,H) groups, All N(H) groups
 At 1.5 times of:
  All C(H,H,H) groups
2.a Secondary CH2 refined with riding coordinates:
 C10(H10A,H10B)
2.b Aromatic/amide H refined with riding coordinates:
 N1(H1), C3(H3), C5(H5), C4(H4), C7(H7), C6(H6)
2.c Idealised Me refined as rotating group:
 C11(H11A,H11B,H11C)
;
_olex2_submission_special_instructions 'No special instructions were received'
_oxdiff_exptl_absorpt_empirical_details
;
Empirical correction (ABSPACK) includes:
- Absorption correction using spherical harmonics
- Frame scaling
;
_oxdiff_exptl_absorpt_empirical_full_max 2.087
_oxdiff_exptl_absorpt_empirical_full_min 0.517

loop_
_space_group_symop_operation_xyz
'x, y, z'
'-x, y+1/2, -z+1/2'
'-x, -y, -z'
'x, -y-1/2, z-1/2'

loop_
_atom_site_label
_atom_site_type_symbol
_atom_site_fract_x
_atom_site_fract_y
_atom_site_fract_z
_atom_site_U_iso_or_equiv
_atom_site_adp_type
_atom_site_occupancy
_atom_site_site_symmetry_order
_atom_site_calc_flag
_atom_site_refinement_flags_posn
_atom_site_refinement_flags_adp
_atom_site_refinement_flags_occupancy
_atom_site_disorder_assembly
_atom_site_disorder_group
O4 O 0.62955(12) 0.4439(4) 0.36923(8) 0.0259(4) Uani 1 1 d . . . . .
O1 O 0.17785(13) 0.3805(4) 0.27876(9) 0.0335(5) Uani 1 1 d . . . . .
O3 O 0.48033(15) 0.1866(4) 0.30206(10) 0.0352(5) Uani 1 1 d . . . . .
O2 O 0.51981(14) 0.7474(5) 0.44086(10) 0.0383(5) Uani 1 1 d . . . . .
N1 N 0.36417(15) 0.5257(5) 0.36346(10) 0.0250(5) Uani 1 1 d . . . . .
H1 H 0.342751 0.385827 0.327783 0.030 Uiso 1 1 calc R U . . .
C8 C 0.47111(19) 0.5728(6) 0.39075(12) 0.0246(5) Uani 1 1 d . . . . .
C9 C 0.52681(18) 0.3765(5) 0.34816(12) 0.0242(5) Uani 1 1 d . . . . .
C1 C 0.17787(19) 0.5638(6) 0.32961(12) 0.0256(5) Uani 1 1 d . . . . .
C2 C 0.28259(18) 0.6624(6) 0.38261(12) 0.0229(5) Uani 1 1 d . . . . .
C3 C 0.30461(19) 0.8550(6) 0.44344(12) 0.0246(5) Uani 1 1 d . . . . .
H3 H 0.378266 0.886470 0.470345 0.030 Uiso 1 1 calc R U . . .
C11 C 0.8024(2) 0.3929(6) 0.35935(14) 0.0314(6) Uani 1 1 d . . . . .
H11A H 0.844492 0.285559 0.333736 0.047 Uiso 1 1 calc R U . . .
H11B H 0.833283 0.351693 0.412808 0.047 Uiso 1 1 calc R U . . .
H11C H 0.803198 0.617904 0.350489 0.047 Uiso 1 1 calc R U . . .
C10 C 0.6894(2) 0.2758(6) 0.33021(14) 0.0297(6) Uani 1 1 d . . . . .
H10A H 0.657714 0.313709 0.276071 0.036 Uiso 1 1 calc R U . . .
H10B H 0.687606 0.048808 0.339205 0.036 Uiso 1 1 calc R U . . .
C5 C 0.1258(2) 1.0187(6) 0.44668(14) 0.0305(6) Uani 1 1 d . . . . .
H5 H 0.093337 1.139804 0.474496 0.037 Uiso 1 1 calc R U . . .
C4 C 0.23423(19) 1.0138(6) 0.47213(12) 0.0280(6) Uani 1 1 d . . . . .
H4 H 0.267709 1.134517 0.515491 0.034 Uiso 1 1 calc R U . . .
C7 C 0.0779(2) 0.6729(6) 0.33379(14) 0.0300(6) Uani 1 1 d . . . . .
H7 H 0.016620 0.598424 0.295114 0.036 Uiso 1 1 calc R U . . .
C6 C 0.0559(2) 0.8637(6) 0.38339(14) 0.0313(6) Uani 1 1 d . . . . .
H6 H -0.017841 0.898120 0.374081 0.038 Uiso 1 1 calc R U . . .

loop_
_atom_site_aniso_label
_atom_site_aniso_U_11
_atom_site_aniso_U_22
_atom_site_aniso_U_33
_atom_site_aniso_U_23
_atom_site_aniso_U_13
_atom_site_aniso_U_12
O4 0.0205(9) 0.0303(9) 0.0263(8) -0.0021(6) 0.0074(7) 0.0017(7)
O1 0.0257(9) 0.0455(11) 0.0270(9) -0.0058(7) 0.0060(7) -0.0092(8)
O3 0.0328(10) 0.0332(10) 0.0399(10) -0.0102(8) 0.0129(8) -0.0095(8)
O2 0.0220(9) 0.0559(13) 0.0352(10) -0.0186(9) 0.0076(8) -0.0075(8)
N1 0.0211(10) 0.0302(11) 0.0224(9) -0.0013(8) 0.0057(8) -0.0058(8)
C8 0.0227(12) 0.0283(12) 0.0218(10) 0.0015(9) 0.0063(9) -0.0022(10)
C9 0.0230(12) 0.0238(12) 0.0241(11) 0.0025(9) 0.0062(9) -0.0024(9)
C1 0.0224(12) 0.0305(12) 0.0227(11) 0.0055(9) 0.0062(9) -0.0029(10)
C2 0.0191(11) 0.0266(12) 0.0224(10) 0.0080(9) 0.0066(9) -0.0007(9)
C3 0.0203(11) 0.0303(13) 0.0217(10) 0.0054(9) 0.0054(9) -0.0025(10)
C11 0.0281(13) 0.0327(14) 0.0361(13) 0.0047(10) 0.0146(11) 0.0077(11)
C10 0.0300(13) 0.0292(13) 0.0315(12) -0.0018(9) 0.0128(10) 0.0086(10)
C5 0.0269(13) 0.0299(13) 0.0359(13) 0.0057(10) 0.0124(10) 0.0022(11)
C4 0.0274(13) 0.0332(13) 0.0225(11) 0.0041(10) 0.0075(10) -0.0010(11)
C7 0.0202(12) 0.0288(13) 0.0353(13) 0.0055(10) 0.0023(10) -0.0037(10)
C6 0.0177(12) 0.0289(13) 0.0429(14) 0.0082(10) 0.0051(10) 0.0013(10)

loop_
_atom_type_symbol
_atom_type_description
_atom_type_scat_dispersion_real
_atom_type_scat_dispersion_imag
_atom_type_scat_source
C C 0.0033 0.0016 'International Tables Vol C Tables 4.2.6.8 and 6.1.1.4'
H H 0.0000 0.0000 'International Tables Vol C Tables 4.2.6.8 and 6.1.1.4'
N N 0.0061 0.0033 'International Tables Vol C Tables 4.2.6.8 and 6.1.1.4'
O O 0.0106 0.0060 'International Tables Vol C Tables 4.2.6.8 and 6.1.1.4'

loop_
_geom_angle_atom_site_label_1
_geom_angle_atom_site_label_2
_geom_angle_atom_site_label_3
_geom_angle
_geom_angle_site_symmetry_1
_geom_angle_site_symmetry_3
_geom_angle_publ_flag
C9 O4 C10 115.49(18) . . ?
C8 N1 H1 114.7 . . ?
C8 N1 C2 130.6(2) . . ?
C2 N1 H1 114.7 . . ?
O2 C8 N1 127.0(2) . . ?
O2 C8 C9 122.3(2) . . ?
N1 C8 C9 110.71(19) . . ?
O4 C9 C8 111.19(19) . . ?
O3 C9 O4 126.1(2) . . ?
O3 C9 C8 122.7(2) . . ?
O1 C1 C2 117.4(2) . . ?
O1 C1 C7 119.7(2) . . ?
C7 C1 C2 122.9(2) . . ?
N1 C2 C1 109.8(2) . . ?
C3 C2 N1 121.2(2) . . ?
C3 C2 C1 128.9(2) . . ?
C2 C3 H3 115.0 . . ?
C2 C3 C4 129.9(2) . . ?
C4 C3 H3 115.0 . . ?
H11A C11 H11B 109.5 . . ?
H11A C11 H11C 109.5 . . ?
H11B C11 H11C 109.5 . . ?
C10 C11 H11A 109.5 . . ?
C10 C11 H11B 109.5 . . ?
C10 C11 H11C 109.5 . . ?
O4 C10 C11 107.61(19) . . ?
O4 C10 H10A 110.2 . . ?
O4 C10 H10B 110.2 . . ?
C11 C10 H10A 110.2 . . ?
C11 C10 H10B 110.2 . . ?
H10A C10 H10B 108.5 . . ?
C4 C5 H5 116.3 . . ?
C4 C5 C6 127.3(3) . . ?
C6 C5 H5 116.3 . . ?
C3 C4 H4 115.3 . . ?
C5 C4 C3 129.5(2) . . ?
C5 C4 H4 115.3 . . ?
C1 C7 H7 114.3 . . ?
C6 C7 C1 131.4(2) . . ?
C6 C7 H7 114.3 . . ?
C5 C6 H6 115.0 . . ?
C7 C6 C5 130.0(2) . . ?
C7 C6 H6 115.0 . . ?

loop_
_geom_bond_atom_site_label_1
_geom_bond_atom_site_label_2
_geom_bond_distance
_geom_bond_site_symmetry_2
_geom_bond_publ_flag
O4 C9 1.323(3) . ?
O4 C10 1.461(3) . ?
O1 C1 1.253(3) . ?
O3 C9 1.204(3) . ?
O2 C8 1.214(3) . ?
N1 H1 0.8800 . ?
N1 C8 1.357(3) . ?
N1 C2 1.395(3) . ?
C8 C9 1.533(3) . ?
C1 C2 1.479(3) . ?
C1 C7 1.445(4) . ?
C2 C3 1.376(3) . ?
C3 H3 0.9500 . ?
C3 C4 1.418(3) . ?
C11 H11A 0.9800 . ?
C11 H11B 0.9800 . ?
C11 H11C 0.9800 . ?
C11 C10 1.505(4) . ?
C10 H10A 0.9900 . ?
C10 H10B 0.9900 . ?
C5 H5 0.9500 . ?
C5 C4 1.360(4) . ?
C5 C6 1.416(4) . ?
C4 H4 0.9500 . ?
C7 H7 0.9500 . ?
C7 C6 1.362(4) . ?
C6 H6 0.9500 . ?

loop_
_geom_torsion_atom_site_label_1
_geom_torsion_atom_site_label_2
_geom_torsion_atom_site_label_3
_geom_torsion_atom_site_label_4
_geom_torsion
_geom_torsion_site_symmetry_1
_geom_torsion_site_symmetry_2
_geom_torsion_site_symmetry_3
_geom_torsion_site_symmetry_4
_geom_torsion_publ_flag
O1 C1 C2 N1 0.6(3) . . . . ?
O1 C1 C2 C3 -178.7(2) . . . . ?
O1 C1 C7 C6 178.4(3) . . . . ?
O2 C8 C9 O4 -5.1(3) . . . . ?
O2 C8 C9 O3 174.6(2) . . . . ?
N1 C8 C9 O4 173.67(18) . . . . ?
N1 C8 C9 O3 -6.6(3) . . . . ?
N1 C2 C3 C4 -179.7(2) . . . . ?
C8 N1 C2 C1 172.3(2) . . . . ?
C8 N1 C2 C3 -8.3(4) . . . . ?
C9 O4 C10 C11 177.64(19) . . . . ?
C1 C2 C3 C4 -0.5(4) . . . . ?
C1 C7 C6 C5 0.8(5) . . . . ?
C2 N1 C8 O2 1.7(4) . . . . ?
C2 N1 C8 C9 -177.0(2) . . . . ?
C2 C1 C7 C6 -2.6(4) . . . . ?
C2 C3 C4 C5 -0.4(4) . . . . ?
C10 O4 C9 O3 2.1(3) . . . . ?
C10 O4 C9 C8 -178.19(18) . . . . ?
C4 C5 C6 C7 0.9(5) . . . . ?
C7 C1 C2 N1 -178.5(2) . . . . ?
C7 C1 C2 C3 2.2(4) . . . . ?
C6 C5 C4 C3 -0.5(4) . . . . ?
